data_2215858
loop_
_publ_author_name
'Hassan, N. Norainun N.'
'Kadir, Maisara A.'
'Yusof, M. Sukeri M.'
'Yamin, Bohari M.'

_publ_section_title
;
 <i>N</i>-(2-Furoyl)-<i>N</i>'-(6-methyl-2-pyridyl)thiourea
;
_journal_coeditor_code CV2308
_journal_issue 11
_journal_name_full 'Acta Crystallographica Section E'
_journal_page_first o4224
_journal_page_last o4224
_journal_paper_doi 10.1107/S1600536807047265
_journal_volume 63
_journal_year 2007
_chemical_formula_iupac 'C12 H11 N3 O2 S'
_chemical_formula_moiety 'C12 H11 N3 O2 S'
_chemical_formula_sum 'C12 H11 N3 O2 S'
_chemical_formula_weight 261.30
_chemical_name_systematic
;
N-(2-Furoyl)-N'-(6-methyl-2-pyridyl)thiourea
;
_space_group_IT_number 14
_symmetry_cell_setting monoclinic
_symmetry_space_group_name_Hall '-P 2ybc'
_symmetry_space_group_name_H-M 'P 1 21/c 1'
_atom_sites_solution_hydrogens geom
_atom_sites_solution_primary direct
_atom_sites_solution_secondary difmap
_audit_creation_method SHELXL-97
_cell_angle_alpha 90.00
_cell_angle_beta 108.482(4)
_cell_angle_gamma 90.00
_cell_formula_units_Z 4
_cell_length_a 7.3189(16)
_cell_length_b 18.187(4)
_cell_length_c 9.534(2)
_cell_measurement_reflns_used 1001
_cell_measurement_temperature 298(2)
_cell_measurement_theta_max 26
_cell_measurement_theta_min 2.2
_cell_volume 1203.6(5)
_computing_cell_refinement 'SAINT (Bruker, 2000)'
_computing_data_collection 'SMART (Bruker, 2000)'
_computing_data_reduction 'SAINT (Bruker, 2000)'
_computing_molecular_graphics 'SHELXTL (Sheldrick, 1997b)'
_computing_publication_material
;
SHELXTL (Sheldrick, 1997b), PARST (Nardelli, 1995) and PLATON
(Spek, 2003)
;
_computing_structure_refinement 'SHELXL97 (Sheldrick, 1997a)'
_computing_structure_solution 'SHELXS97 (Sheldrick, 1997a)'
_diffrn_ambient_temperature 298(2)
_diffrn_detector_area_resol_mean 83.66
_diffrn_measured_fraction_theta_full 0.995
_diffrn_measured_fraction_theta_max 0.995
_diffrn_measurement_device_type
;
Bruker SMART APEX CCD area-detector
;
_diffrn_measurement_method \w
_diffrn_radiation_monochromator graphite
_diffrn_radiation_source 'fine-focus sealed tube'
_diffrn_radiation_type MoK\a
_diffrn_radiation_wavelength 0.71073
_diffrn_reflns_av_R_equivalents 0.0177
_diffrn_reflns_av_sigmaI/netI 0.0203
_diffrn_reflns_limit_h_max 9
_diffrn_reflns_limit_h_min -9
_diffrn_reflns_limit_k_max 22
_diffrn_reflns_limit_k_min -15
_diffrn_reflns_limit_l_max 11
_diffrn_reflns_limit_l_min -10
_diffrn_reflns_number 6575
_diffrn_reflns_theta_full 26.00
_diffrn_reflns_theta_max 26.0
_diffrn_reflns_theta_min 2.2
_exptl_absorpt_coefficient_mu 0.266
_exptl_absorpt_correction_T_max 0.9221
_exptl_absorpt_correction_T_min 0.8964
_exptl_absorpt_correction_type multi-scan
_exptl_absorpt_process_details '(SADABS; Bruker, 2000)'
_exptl_crystal_colour colourless
_exptl_crystal_density_diffrn 1.442
_exptl_crystal_density_method 'not measured'
_exptl_crystal_description block
_exptl_crystal_F_000 544
_exptl_crystal_size_max 0.42
_exptl_crystal_size_mid 0.32
_exptl_crystal_size_min 0.31
_refine_diff_density_max 0.439
_refine_diff_density_min -0.288
_refine_ls_extinction_method none
_refine_ls_goodness_of_fit_ref 0.969
_refine_ls_hydrogen_treatment constr
_refine_ls_matrix_type full
_refine_ls_number_parameters 163
_refine_ls_number_reflns 2352
_refine_ls_number_restraints 0
_refine_ls_restrained_S_all 0.969
_refine_ls_R_factor_all 0.0530
_refine_ls_R_factor_gt 0.0442
_refine_ls_shift/su_max 0.000
_refine_ls_shift/su_mean 0.000
_refine_ls_structure_factor_coef Fsqd
_refine_ls_weighting_details 'calc w=1/[\s^2^(Fo^2^)+(0.0777P)^2^+0.5195P] where P=(Fo^2^+2Fc^2^)/3'
_refine_ls_weighting_scheme calc
_refine_ls_wR_factor_gt 0.1214
_refine_ls_wR_factor_ref 0.1297
_reflns_number_gt 1959
_reflns_number_total 2352
_reflns_threshold_expression I>2\s(I)
_cod_data_source_file cv2308.cif
_cod_data_source_block I
_cod_depositor_comments
;
The following automatic conversions were performed:
'_symmetry_cell_setting' value 'Monoclinic' changed to 'monoclinic'
according to '/home/saulius/struct/CIF-dictionaries/cif_core.dic'
dictionary named 'cif_core.dic' version 2.4.1 from 2010-06-29.

Automatic conversion script
Id: cif_fix_enum 1527 2010-12-29 10:47:43Z saulius 

The following automatic conversions were performed:

'_symmetry_cell_setting' value 'Monoclinic' changed to 'monoclinic'
according to /home/saulius/struct/CIF-dictionaries/cif_core.dic
dictionary named 'cif_core.dic' version 2.4.1 from 2010-06-29.

Automatic conversion script
Id: cif_fix_values 1715 2011-07-08 13:25:40Z adriana 
;
_cod_original_cell_volume 1203.6(4)
_cod_original_sg_symbol_H-M 'P 21/c'
_cod_database_code 2215858
_cod_database_fobs_code 2215858

loop_
_symmetry_equiv_pos_as_xyz
'x, y, z'
'-x, y+1/2, -z+1/2'
'-x, -y, -z'
'x, -y-1/2, z-1/2'

loop_
_atom_site_type_symbol
_atom_site_label
_atom_site_fract_x
_atom_site_fract_y
_atom_site_fract_z
_atom_site_U_iso_or_equiv
_atom_site_adp_type
_atom_site_calc_flag
_atom_site_refinement_flags
_atom_site_occupancy
S S1 0.16238(9) 0.40704(3) 0.10547(5) 0.0557(2) Uani d . 1
O O1 0.4366(2) 0.43047(8) 0.69045(16) 0.0586(4) Uani d . 1
O O2 0.3268(3) 0.31529(9) 0.37716(17) 0.0668(5) Uani d . 1
N N1 0.2635(2) 0.43838(9) 0.39697(16) 0.0417(4) Uani d . 1
H H1A 0.2757 0.4724 0.4620 0.050 Uiso calc R 1
N N2 0.0981(2) 0.52668(8) 0.23383(17) 0.0443(4) Uani d . 1
H H2A 0.0385 0.5377 0.1431 0.053 Uiso calc R 1
C C1 0.4787(3) 0.30973(13) 0.7043(2) 0.0563(6) Uani d . 1
H H1B 0.4811 0.2606 0.6777 0.068 Uiso calc R 1
C C2 0.5363(4) 0.33824(14) 0.8479(3) 0.0639(6) Uani d . 1
H H2B 0.5841 0.3118 0.9354 0.077 Uiso calc R 1
C C3 0.5096(4) 0.41022(14) 0.8351(3) 0.0694(7) Uani d . 1
H H3A 0.5370 0.4427 0.9145 0.083 Uiso calc R 1
C C4 0.4191(3) 0.36716(11) 0.6121(2) 0.0427(4) Uani d . 1
C C5 0.3350(3) 0.36956(10) 0.4507(2) 0.0428(4) Uani d . 1
C C6 0.1765(3) 0.45834(10) 0.2534(2) 0.0401(4) Uani d . 1
C C7 0.0966(3) 0.58277(10) 0.3350(2) 0.0390(4) Uani d . 1
N N3 0.1815(2) 0.57018(9) 0.47800(17) 0.0416(4) Uani d . 1
C C9 0.1824(3) 0.62420(11) 0.5746(2) 0.0446(5) Uani d . 1
C C10 0.0970(3) 0.69141(12) 0.5268(3) 0.0531(5) Uani d . 1
H H10A 0.0999 0.7284 0.5949 0.064 Uiso calc R 1
C C11 0.0080(3) 0.70341(12) 0.3784(3) 0.0536(5) Uani d . 1
H H11A -0.0504 0.7484 0.3457 0.064 Uiso calc R 1
C C12 0.0058(3) 0.64870(11) 0.2788(2) 0.0475(5) Uani d . 1
H H12A -0.0538 0.6554 0.1779 0.057 Uiso calc R 1
C C13 0.2778(3) 0.60720(14) 0.7347(2) 0.0583(6) Uani d . 1
H H13A 0.3273 0.5579 0.7447 0.087 Uiso calc R 1
H H13B 0.1856 0.6117 0.7869 0.087 Uiso calc R 1
H H13C 0.3817 0.6411 0.7754 0.087 Uiso calc R 1

loop_
_atom_site_aniso_label
_atom_site_aniso_U_11
_atom_site_aniso_U_22
_atom_site_aniso_U_33
_atom_site_aniso_U_12
_atom_site_aniso_U_13
_atom_site_aniso_U_23
S1 0.0802(4) 0.0441(3) 0.0339(3) 0.0130(3) 0.0054(3) -0.0058(2)
O1 0.0881(11) 0.0418(8) 0.0379(8) -0.0036(7) 0.0088(7) 0.0007(6)
O2 0.1077(14) 0.0407(8) 0.0467(9) 0.0189(8) 0.0171(9) -0.0029(7)
N1 0.0557(9) 0.0323(8) 0.0330(8) 0.0031(7) 0.0084(7) -0.0022(6)
N2 0.0580(10) 0.0360(8) 0.0322(8) 0.0055(7) 0.0050(7) -0.0005(6)
C1 0.0697(14) 0.0466(12) 0.0497(12) 0.0083(10) 0.0149(11) 0.0094(10)
C2 0.0792(16) 0.0652(16) 0.0411(12) 0.0048(12) 0.0102(11) 0.0149(10)
C3 0.1002(19) 0.0636(16) 0.0343(11) -0.0034(14) 0.0069(12) 0.0001(10)
C4 0.0485(11) 0.0381(10) 0.0414(10) 0.0013(8) 0.0142(8) 0.0025(8)
C5 0.0511(11) 0.0361(10) 0.0399(10) 0.0041(8) 0.0125(8) 0.0018(8)
C6 0.0455(10) 0.0350(9) 0.0364(10) -0.0005(8) 0.0083(8) -0.0015(7)
C7 0.0422(10) 0.0330(9) 0.0406(10) -0.0014(7) 0.0116(8) -0.0022(7)
N3 0.0465(9) 0.0381(8) 0.0383(9) -0.0010(7) 0.0107(7) -0.0042(6)
C9 0.0443(11) 0.0443(11) 0.0463(11) -0.0049(8) 0.0158(8) -0.0098(9)
C10 0.0591(13) 0.0421(11) 0.0598(13) -0.0001(9) 0.0212(10) -0.0148(10)
C11 0.0593(13) 0.0360(10) 0.0647(14) 0.0070(9) 0.0185(11) -0.0018(9)
C12 0.0531(12) 0.0402(10) 0.0456(11) 0.0048(9) 0.0106(9) 0.0011(9)
C13 0.0646(14) 0.0626(14) 0.0451(12) -0.0004(11) 0.0137(10) -0.0130(10)

loop_
_atom_type_symbol
_atom_type_description
_atom_type_scat_dispersion_real
_atom_type_scat_dispersion_imag
_atom_type_scat_source
C C 0.0033 0.0016 'International Tables Vol C Tables 4.2.6.8 and 6.1.1.4'
H H 0.0000 0.0000 'International Tables Vol C Tables 4.2.6.8 and 6.1.1.4'
N N 0.0061 0.0033 'International Tables Vol C Tables 4.2.6.8 and 6.1.1.4'
O O 0.0106 0.0060 'International Tables Vol C Tables 4.2.6.8 and 6.1.1.4'
S S 0.1246 0.1234 'International Tables Vol C Tables 4.2.6.8 and 6.1.1.4'

loop_
_geom_angle_atom_site_label_1
_geom_angle_atom_site_label_2
_geom_angle_atom_site_label_3
_geom_angle
C4 O1 C3 105.45(18)
C6 N1 C5 127.69(16)
C6 N1 H1A 116.2
C5 N1 H1A 116.2
C6 N2 C7 131.65(16)
C6 N2 H2A 114.2
C7 N2 H2A 114.2
C4 C1 C2 106.6(2)
C4 C1 H1B 126.7
C2 C1 H1B 126.7
C3 C2 C1 106.6(2)
C3 C2 H2B 126.7
C1 C2 H2B 126.7
C2 C3 O1 111.1(2)
C2 C3 H3A 124.5
O1 C3 H3A 124.5
C1 C4 O1 110.18(19)
C1 C4 C5 130.6(2)
O1 C4 C5 119.19(17)
O2 C5 N1 125.52(18)
O2 C5 C4 121.01(18)
N1 C5 C4 113.43(16)
N2 C6 N1 115.14(16)
N2 C6 S1 119.07(14)
N1 C6 S1 125.78(14)
N3 C7 C12 123.70(17)
N3 C7 N2 118.49(16)
C12 C7 N2 117.82(17)
C7 N3 C9 118.47(17)
N3 C9 C10 121.1(2)
N3 C9 C13 116.57(19)
C10 C9 C13 122.34(19)
C11 C10 C9 119.78(19)
C11 C10 H10A 120.1
C9 C10 H10A 120.1
C12 C11 C10 119.7(2)
C12 C11 H11A 120.2
C10 C11 H11A 120.2
C11 C12 C7 117.29(19)
C11 C12 H12A 121.4
C7 C12 H12A 121.4
C9 C13 H13A 109.5
C9 C13 H13B 109.5
H13A C13 H13B 109.5
C9 C13 H13C 109.5
H13A C13 H13C 109.5
H13B C13 H13C 109.5

loop_
_geom_bond_atom_site_label_1
_geom_bond_atom_site_label_2
_geom_bond_distance
S1 C6 1.6669(19)
O1 C4 1.356(2)
O1 C3 1.363(3)
O2 C5 1.201(2)
N1 C6 1.363(2)
N1 C5 1.390(2)
N1 H1A 0.8600
N2 C6 1.357(2)
N2 C7 1.407(2)
N2 H2A 0.8600
C1 C4 1.345(3)
C1 C2 1.399(3)
C1 H1B 0.9300
C2 C3 1.323(4)
C2 H2B 0.9300
C3 H3A 0.9300
C4 C5 1.466(3)
C7 N3 1.326(2)
C7 C12 1.393(3)
N3 C9 1.345(2)
C9 C10 1.383(3)
C9 C13 1.496(3)
C10 C11 1.375(3)
C10 H10A 0.9300
C11 C12 1.372(3)
C11 H11A 0.9300
C12 H12A 0.9300
C13 H13A 0.9600
C13 H13B 0.9600
C13 H13C 0.9600

loop_
_geom_hbond_atom_site_label_D
_geom_hbond_atom_site_label_H
_geom_hbond_atom_site_label_A
_geom_hbond_site_symmetry_A
_geom_hbond_distance_DH
_geom_hbond_distance_HA
_geom_hbond_distance_DA
_geom_hbond_angle_DHA
_geom_hbond_publ_flag
N1 H1A O1 1_555 0.86 2.26 2.685(2) 111 yes
N1 H1A N3 1_555 0.86 1.93 2.645(2) 140 yes
C13 H13A O1 1_555 0.96 2.56 3.490(3) 163 yes
N2 H2A S1 3_565 0.86 2.56 3.4118(19) 169 yes

loop_
_geom_torsion_atom_site_label_1
_geom_torsion_atom_site_label_2
_geom_torsion_atom_site_label_3
_geom_torsion_atom_site_label_4
_geom_torsion
C4 C1 C2 C3 -0.2(3)
C1 C2 C3 O1 0.3(3)
C4 O1 C3 C2 -0.2(3)
C2 C1 C4 O1 0.1(3)
C2 C1 C4 C5 -176.6(2)
C3 O1 C4 C1 0.0(3)
C3 O1 C4 C5 177.2(2)
C6 N1 C5 O2 -1.8(4)
C6 N1 C5 C4 -179.67(18)
C1 C4 C5 O2 -7.6(4)
O1 C4 C5 O2 175.9(2)
C1 C4 C5 N1 170.4(2)
O1 C4 C5 N1 -6.1(3)
C7 N2 C6 N1 3.1(3)
C7 N2 C6 S1 -176.21(16)
C5 N1 C6 N2 171.73(18)
C5 N1 C6 S1 -9.0(3)
C6 N2 C7 N3 -1.4(3)
C6 N2 C7 C12 178.5(2)
C12 C7 N3 C9 -0.8(3)
N2 C7 N3 C9 179.10(16)
C7 N3 C9 C10 0.0(3)
C7 N3 C9 C13 179.34(17)
N3 C9 C10 C11 0.6(3)
C13 C9 C10 C11 -178.7(2)
C9 C10 C11 C12 -0.5(3)
C10 C11 C12 C7 -0.3(3)
N3 C7 C12 C11 0.9(3)
N2 C7 C12 C11 -178.99(18)

loop_
_cod_related_entry_id
_cod_related_entry_database
_cod_related_entry_code
1 ChemSpider 714007
